data_7026136
loop_
_publ_author_name
'Langer, Jens'
'Fabra, Mar\'ia Jos\'e'
'Garc\'ia-Ordu\~na, Pilar'
'Lahoz, Fernando J.'
'G\"orls, Helmar'
'Oro, Luis A.'
'Westerhausen, Matthias'

_publ_section_title
;
 An iridium-mediated C-H activation/CO2-carboxylation reaction of
 1,1-bisdiphenylphosphinomethane.
;
_journal_issue 33
_journal_name_full 'Dalton transactions (Cambridge, England : 2003)'
_journal_page_first 7813
_journal_page_last 7821
_journal_paper_doi 10.1039/c0dt00230e
_journal_volume 39
_journal_year 2010
_chemical_formula_moiety 'C51 H44 I Ir O2 P4, 3(C3 H6 O)'
_chemical_formula_sum 'C60 H62 I Ir O5 P4'
_chemical_formula_weight 1306.16
_chemical_name_systematic
;
?
;
_space_group_IT_number 2
_symmetry_cell_setting triclinic
_symmetry_space_group_name_Hall '-P 1'
_symmetry_space_group_name_H-M 'P -1'
_atom_sites_solution_hydrogens geom
_atom_sites_solution_primary direct
_atom_sites_solution_secondary difmap
_audit_creation_method SHELXL-97
_cell_angle_alpha 84.285(2)
_cell_angle_beta 79.868(2)
_cell_angle_gamma 79.862(2)
_cell_formula_units_Z 2
_cell_length_a 12.3388(7)
_cell_length_b 13.1005(7)
_cell_length_c 17.6742(10)
_cell_measurement_reflns_used 7451
_cell_measurement_temperature 100(2)
_cell_measurement_theta_max 25.0845
_cell_measurement_theta_min 2.2185
_cell_volume 2761.5(3)
_computing_cell_refinement 'SAINT+ v. 6.45 (Bruker AXS, 2003)'
_computing_data_collection 'SMART v. 5.611 (Bruker AXS, 2000)'
_computing_data_reduction 'SAINT+ v. 6.45 (Bruker AXS, 2003)'
_computing_molecular_graphics 'XP program, SHELXTL v6.12, Bruker2000'
_computing_publication_material 'XCIF program, SHELXTLv6.12, BrukerAXS'
_computing_structure_refinement 'SHELXL-97 (Sheldrick, 1997)'
_computing_structure_solution 'SHELXS-97 (Sheldrick, 1990)'
_diffrn_ambient_temperature 100(2)
_diffrn_measured_fraction_theta_full 0.996
_diffrn_measured_fraction_theta_max 0.990
_diffrn_measurement_device_type 'Bruker SMART APEX CCD system'
_diffrn_measurement_method '\w rotations with narrow frames'
_diffrn_radiation_monochromator graphite
_diffrn_radiation_source 'fine-focus sealed tube'
_diffrn_radiation_type MoK\a
_diffrn_radiation_wavelength 0.71073
_diffrn_reflns_av_R_equivalents 0.0766
_diffrn_reflns_av_sigmaI/netI 0.0893
_diffrn_reflns_limit_h_max 14
_diffrn_reflns_limit_h_min -14
_diffrn_reflns_limit_k_max 15
_diffrn_reflns_limit_k_min -15
_diffrn_reflns_limit_l_max 20
_diffrn_reflns_limit_l_min 0
_diffrn_reflns_number 25015
_diffrn_reflns_theta_full 25.00
_diffrn_reflns_theta_max 25.09
_diffrn_reflns_theta_min 1.17
_exptl_absorpt_coefficient_mu 3.140
_exptl_absorpt_correction_T_max 0.960
_exptl_absorpt_correction_T_min 0.748
_exptl_absorpt_correction_type empirical
_exptl_absorpt_process_details
;
R. H. Blessing, Acta Crystallogr., Sect A 1995, 51, 33-38.
;
_exptl_crystal_colour colourless
_exptl_crystal_density_diffrn 1.571
_exptl_crystal_density_method 'not measured'
_exptl_crystal_description block
_exptl_crystal_F_000 1304
_exptl_crystal_size_max 0.140
_exptl_crystal_size_mid 0.050
_exptl_crystal_size_min 0.035
_refine_diff_density_max 2.263
_refine_diff_density_min -4.982
_refine_diff_density_rms 0.226
_refine_ls_extinction_method none
_refine_ls_goodness_of_fit_ref 1.018
_refine_ls_hydrogen_treatment constr
_refine_ls_matrix_type full
_refine_ls_number_parameters 645
_refine_ls_number_reflns 9747
_refine_ls_number_restraints 0
_refine_ls_restrained_S_all 1.018
_refine_ls_R_factor_all 0.0696
_refine_ls_R_factor_gt 0.0606
_refine_ls_shift/su_max 0.000
_refine_ls_shift/su_mean 0.000
_refine_ls_structure_factor_coef Fsqd
_refine_ls_weighting_details 'calc w=1/[\s^2^(Fo^2^)+(0.0692P)^2^+51.9456P] where P=(Fo^2^+2Fc^2^)/3'
_refine_ls_weighting_scheme calc
_refine_ls_wR_factor_gt 0.1683
_refine_ls_wR_factor_ref 0.1739
_reflns_number_gt 8418
_reflns_number_total 9747
_reflns_threshold_expression >2sigma(I)
_cod_data_source_file c0dt00230e.txt
_cod_data_source_block FOSpan
_cod_depositor_comments
;
The following automatic conversions were performed:

'_symmetry_cell_setting' value 'Triclinic' changed to 'triclinic'
according to /home/saulius/struct/CIF-dictionaries/cif_core.dic
dictionary named 'cif_core.dic' version 2.4.2 from 2011-04-26.

Automatic conversion script
Id: cif_fix_values 1891 2012-01-12 08:04:46Z andrius 
;
_cod_database_code 7026136

loop_
_symmetry_equiv_pos_as_xyz
'x, y, z'
'-x, -y, -z'

loop_
_atom_site_label
_atom_site_type_symbol
_atom_site_fract_x
_atom_site_fract_y
_atom_site_fract_z
_atom_site_U_iso_or_equiv
_atom_site_adp_type
_atom_site_occupancy
_atom_site_symmetry_multiplicity
_atom_site_calc_flag
_atom_site_refinement_flags
Ir1 Ir 0.33039(3) 0.29451(3) 0.232674(19) 0.01016(13) Uani 1 1 d .
H H 0.3890 0.3906 0.1922 0.03(3) Uiso 1 1 d .
I1 I 0.24146(8) 0.12423(7) 0.30076(5) 0.0485(3) Uani 1 1 d .
P1 P 0.15798(19) 0.40034(18) 0.22524(14) 0.0133(5) Uani 1 1 d .
P2 P 0.27960(19) 0.28416(18) 0.11119(13) 0.0128(5) Uani 1 1 d .
P3 P 0.50824(19) 0.19772(18) 0.23736(14) 0.0131(5) Uani 1 1 d .
P4 P 0.3869(2) 0.32735(18) 0.34591(14) 0.0131(5) Uani 1 1 d .
O1 O 0.0072(5) 0.5011(5) 0.0985(4) 0.0177(14) Uani 1 1 d .
H1 H -0.0290 0.5234 0.0626 0.027 Uiso 1 1 calc R
O2 O 0.0952(6) 0.3924(5) 0.0082(4) 0.0213(15) Uani 1 1 d .
C1 C 0.1546(8) 0.3751(7) 0.1291(5) 0.016(2) Uani 1 1 d .
C2 C 0.0854(8) 0.4223(7) 0.0759(5) 0.015(2) Uani 1 1 d .
C3 C 0.1537(8) 0.5399(7) 0.2323(6) 0.017(2) Uani 1 1 d .
C4 C 0.1946(9) 0.5991(8) 0.1682(6) 0.024(2) Uani 1 1 d .
H4 H 0.2186 0.5688 0.1202 0.036 Uiso 1 1 calc R
C5 C 0.2009(9) 0.7035(8) 0.1738(7) 0.030(3) Uani 1 1 d .
H5 H 0.2293 0.7441 0.1296 0.044 Uiso 1 1 calc R
C6 C 0.1654(9) 0.7481(8) 0.2443(8) 0.033(3) Uani 1 1 d .
H6 H 0.1702 0.8188 0.2484 0.049 Uiso 1 1 calc R
C7 C 0.1237(9) 0.6894(9) 0.3075(8) 0.033(3) Uani 1 1 d .
H7 H 0.0989 0.7199 0.3554 0.050 Uiso 1 1 calc R
C8 C 0.1172(8) 0.5843(8) 0.3023(6) 0.022(2) Uani 1 1 d .
H8 H 0.0880 0.5440 0.3463 0.033 Uiso 1 1 calc R
C9 C 0.0329(8) 0.3757(7) 0.2931(6) 0.017(2) Uani 1 1 d .
C10 C 0.0420(8) 0.3318(8) 0.3663(6) 0.024(2) Uani 1 1 d .
H10 H 0.1136 0.3120 0.3810 0.035 Uiso 1 1 calc R
C11 C -0.0532(9) 0.3158(9) 0.4195(6) 0.026(2) Uani 1 1 d .
H11 H -0.0461 0.2862 0.4700 0.040 Uiso 1 1 calc R
C12 C -0.1576(9) 0.3434(9) 0.3980(6) 0.026(2) Uani 1 1 d .
H12 H -0.2225 0.3320 0.4334 0.039 Uiso 1 1 calc R
C13 C -0.1670(9) 0.3881(9) 0.3241(6) 0.026(2) Uani 1 1 d .
H13 H -0.2387 0.4081 0.3095 0.039 Uiso 1 1 calc R
C14 C -0.0722(8) 0.4038(8) 0.2711(6) 0.021(2) Uani 1 1 d .
H14 H -0.0792 0.4334 0.2206 0.032 Uiso 1 1 calc R
C15 C 0.2516(8) 0.1621(7) 0.0844(5) 0.016(2) Uani 1 1 d .
C16 C 0.1528(9) 0.1252(9) 0.1198(6) 0.027(2) Uani 1 1 d .
H16 H 0.0990 0.1672 0.1539 0.041 Uiso 1 1 calc R
C17 C 0.1336(10) 0.0289(9) 0.1055(7) 0.033(3) Uani 1 1 d .
H17 H 0.0669 0.0048 0.1298 0.050 Uiso 1 1 calc R
C18 C 0.2117(11) -0.0332(9) 0.0553(7) 0.034(3) Uani 1 1 d .
H18 H 0.1985 -0.0997 0.0458 0.052 Uiso 1 1 calc R
C19 C 0.3093(10) 0.0024(8) 0.0192(7) 0.032(3) Uani 1 1 d .
H19 H 0.3630 -0.0397 -0.0148 0.048 Uiso 1 1 calc R
C20 C 0.3272(9) 0.0993(8) 0.0333(6) 0.023(2) Uani 1 1 d .
H20 H 0.3929 0.1239 0.0074 0.035 Uiso 1 1 calc R
C21 C 0.3750(8) 0.3254(7) 0.0271(5) 0.0152(19) Uani 1 1 d .
C22 C 0.3471(8) 0.3414(8) -0.0452(6) 0.021(2) Uani 1 1 d .
H22 H 0.2767 0.3281 -0.0530 0.031 Uiso 1 1 calc R
C23 C 0.4202(9) 0.3770(8) -0.1076(6) 0.022(2) Uani 1 1 d .
H23 H 0.4026 0.3792 -0.1580 0.033 Uiso 1 1 calc R
C24A C 0.5148(18) 0.408(2) -0.0985(12) 0.021(5) Uiso 0.59(5) 1 d P
C25A C 0.5450(18) 0.400(2) -0.0247(11) 0.028(6) Uiso 0.59(5) 1 d P
C26A C 0.4749(17) 0.361(2) 0.0380(11) 0.023(5) Uiso 0.59(5) 1 d P
C24B C 0.529(2) 0.374(3) -0.1018(15) 0.014(7) Uiso 0.41(5) 1 d P
C25B C 0.563(2) 0.351(3) -0.0294(14) 0.020(8) Uiso 0.41(5) 1 d P
C26B C 0.487(2) 0.321(3) 0.0350(14) 0.016(7) Uiso 0.41(5) 1 d P
C27 C 0.5083(8) 0.2220(7) 0.3389(5) 0.017(2) Uani 1 1 d .
H27A H 0.4949 0.1610 0.3749 0.021 Uiso 1 1 calc R
H27B H 0.5774 0.2457 0.3460 0.021 Uiso 1 1 calc R
C28 C 0.6353(8) 0.2379(8) 0.1813(5) 0.017(2) Uani 1 1 d .
C29 C 0.6492(8) 0.3432(8) 0.1795(6) 0.021(2) Uani 1 1 d .
H29 H 0.5934 0.3916 0.2071 0.031 Uiso 1 1 calc R
C30 C 0.7447(9) 0.3753(9) 0.1372(6) 0.027(2) Uani 1 1 d .
H30 H 0.7543 0.4457 0.1368 0.040 Uiso 1 1 calc R
C31 C 0.8263(9) 0.3066(8) 0.0956(6) 0.025(2) Uani 1 1 d .
H31 H 0.8913 0.3295 0.0667 0.037 Uiso 1 1 calc R
C32 C 0.8117(9) 0.2039(9) 0.0966(6) 0.028(2) Uani 1 1 d .
H32 H 0.8671 0.1562 0.0682 0.042 Uiso 1 1 calc R
C33 C 0.7167(8) 0.1698(8) 0.1390(6) 0.024(2) Uani 1 1 d .
H33 H 0.7077 0.0993 0.1388 0.035 Uiso 1 1 calc R
C34 C 0.5373(8) 0.0576(7) 0.2331(5) 0.0146(19) Uani 1 1 d .
C35 C 0.6136(8) -0.0027(8) 0.2751(6) 0.021(2) Uani 1 1 d .
H35 H 0.6491 0.0291 0.3078 0.031 Uiso 1 1 calc R
C36 C 0.6382(9) -0.1105(8) 0.2692(6) 0.024(2) Uani 1 1 d .
H36 H 0.6891 -0.1525 0.2985 0.036 Uiso 1 1 calc R
C37 C 0.5871(9) -0.1546(8) 0.2201(6) 0.028(2) Uani 1 1 d .
H37 H 0.6050 -0.2274 0.2149 0.042 Uiso 1 1 calc R
C38 C 0.5110(9) -0.0958(8) 0.1783(7) 0.028(2) Uani 1 1 d .
H38 H 0.4757 -0.1278 0.1455 0.042 Uiso 1 1 calc R
C39 C 0.4867(8) 0.0098(8) 0.1847(6) 0.021(2) Uani 1 1 d .
H39 H 0.4347 0.0508 0.1557 0.032 Uiso 1 1 calc R
C40 C 0.4424(8) 0.4465(7) 0.3492(6) 0.017(2) Uani 1 1 d .
C41 C 0.4076(8) 0.5363(7) 0.3056(5) 0.016(2) Uani 1 1 d .
H41 H 0.3547 0.5359 0.2726 0.024 Uiso 1 1 calc R
C42 C 0.4498(8) 0.6270(8) 0.3098(6) 0.021(2) Uani 1 1 d .
H42 H 0.4256 0.6884 0.2798 0.031 Uiso 1 1 calc R
C43 C 0.5269(9) 0.6275(8) 0.3576(6) 0.025(2) Uani 1 1 d .
H43 H 0.5556 0.6894 0.3607 0.037 Uiso 1 1 calc R
C44 C 0.5627(9) 0.5374(9) 0.4013(6) 0.024(2) Uani 1 1 d .
H44 H 0.6171 0.5376 0.4332 0.036 Uiso 1 1 calc R
C45 C 0.5196(9) 0.4477(8) 0.3986(6) 0.022(2) Uani 1 1 d .
H45 H 0.5421 0.3872 0.4300 0.033 Uiso 1 1 calc R
C46 C 0.3037(8) 0.3130(7) 0.4414(5) 0.0142(19) Uani 1 1 d .
C47 C 0.2421(8) 0.4004(8) 0.4764(6) 0.021(2) Uani 1 1 d .
H47 H 0.2483 0.4680 0.4528 0.031 Uiso 1 1 calc R
C48 C 0.1716(9) 0.3880(9) 0.5460(6) 0.028(3) Uani 1 1 d .
H48 H 0.1297 0.4479 0.5696 0.042 Uiso 1 1 calc R
C49 C 0.1612(9) 0.2911(10) 0.5815(6) 0.032(3) Uani 1 1 d .
H49 H 0.1131 0.2836 0.6293 0.049 Uiso 1 1 calc R
C50 C 0.2225(10) 0.2042(10) 0.5459(7) 0.033(3) Uani 1 1 d .
H50 H 0.2166 0.1368 0.5699 0.049 Uiso 1 1 calc R
C51 C 0.2920(9) 0.2149(8) 0.4761(6) 0.023(2) Uani 1 1 d .
H51 H 0.3319 0.1548 0.4518 0.035 Uiso 1 1 calc R
O61 O 0.9113(8) 0.8729(8) 0.2115(6) 0.056(3) Uani 1 1 d .
C61 C 0.9053(9) 0.8117(10) 0.1666(8) 0.037(3) Uani 1 1 d .
C62 C 0.8742(10) 0.7067(10) 0.1919(7) 0.037(3) Uani 1 1 d .
H62A H 0.9409 0.6534 0.1833 0.056 Uiso 1 1 calc R
H62B H 0.8189 0.6934 0.1621 0.056 Uiso 1 1 calc R
H62C H 0.8426 0.7045 0.2468 0.056 Uiso 1 1 calc R
C63 C 0.9327(14) 0.8335(13) 0.0809(9) 0.060(4) Uani 1 1 d .
H63A H 0.8648 0.8396 0.0580 0.090 Uiso 1 1 calc R
H63B H 0.9881 0.7765 0.0589 0.090 Uiso 1 1 calc R
H63C H 0.9630 0.8987 0.0698 0.090 Uiso 1 1 calc R
O71 O 0.7835(7) 0.0602(7) 0.3946(5) 0.041(2) Uani 1 1 d .
C71 C 0.8757(9) 0.0591(9) 0.3574(7) 0.030(3) Uani 1 1 d .
C72 C 0.9777(13) -0.0066(14) 0.3824(12) 0.076(6) Uani 1 1 d .
H72A H 0.9591 -0.0348 0.4357 0.114 Uiso 1 1 calc R
H72B H 1.0363 0.0361 0.3792 0.114 Uiso 1 1 calc R
H72C H 1.0043 -0.0640 0.3487 0.114 Uiso 1 1 calc R
C73 C 0.8972(11) 0.1186(10) 0.2833(7) 0.036(3) Uani 1 1 d .
H73A H 0.9238 0.0708 0.2423 0.054 Uiso 1 1 calc R
H73B H 0.9540 0.1617 0.2850 0.054 Uiso 1 1 calc R
H73C H 0.8281 0.1634 0.2730 0.054 Uiso 1 1 calc R
O81 O 0.6195(7) 0.2464(6) 0.5044(5) 0.040(2) Uani 1 1 d .
C81 C 0.6459(9) 0.1622(8) 0.5386(6) 0.024(2) Uani 1 1 d .
C83 C 0.7499(12) 0.1395(13) 0.5740(9) 0.054(4) Uani 1 1 d .
H83A H 0.7966 0.0764 0.5539 0.081 Uiso 1 1 calc R
H83B H 0.7300 0.1291 0.6301 0.081 Uiso 1 1 calc R
H83C H 0.7911 0.1981 0.5613 0.081 Uiso 1 1 calc R
C82 C 0.5760(10) 0.0795(9) 0.5468(8) 0.037(3) Uani 1 1 d .
H82A H 0.5012 0.1099 0.5364 0.055 Uiso 1 1 calc R
H82B H 0.5706 0.0469 0.5994 0.055 Uiso 1 1 calc R
H82C H 0.6098 0.0270 0.5101 0.055 Uiso 1 1 calc R

loop_
_atom_site_aniso_label
_atom_site_aniso_U_11
_atom_site_aniso_U_22
_atom_site_aniso_U_33
_atom_site_aniso_U_23
_atom_site_aniso_U_13
_atom_site_aniso_U_12
Ir1 0.00807(19) 0.01310(19) 0.01053(19) -0.00137(13) -0.00326(13) -0.00297(13)
I1 0.0459(5) 0.0522(6) 0.0481(5) -0.0043(4) -0.0105(4) -0.0067(4)
P1 0.0107(12) 0.0151(12) 0.0153(12) -0.0012(9) -0.0044(9) -0.0025(9)
P2 0.0106(11) 0.0167(12) 0.0121(12) -0.0013(9) -0.0022(9) -0.0042(9)
P3 0.0111(12) 0.0152(12) 0.0141(12) -0.0022(9) -0.0040(9) -0.0027(9)
P4 0.0125(12) 0.0153(12) 0.0129(12) -0.0004(9) -0.0040(9) -0.0040(9)
O1 0.016(3) 0.018(3) 0.020(4) 0.000(3) -0.008(3) 0.001(3)
O2 0.019(4) 0.027(4) 0.019(4) -0.001(3) -0.008(3) 0.001(3)
C1 0.010(5) 0.020(5) 0.018(5) -0.006(4) -0.001(4) -0.004(4)
C2 0.018(5) 0.014(5) 0.015(5) 0.000(4) -0.004(4) -0.005(4)
C3 0.009(5) 0.018(5) 0.026(5) 0.000(4) -0.008(4) -0.003(4)
C4 0.021(5) 0.025(6) 0.026(6) 0.003(4) -0.011(4) -0.003(4)
C5 0.031(6) 0.016(5) 0.044(7) 0.008(5) -0.015(5) -0.009(5)
C6 0.027(6) 0.016(5) 0.059(8) -0.008(5) -0.014(6) -0.003(4)
C7 0.022(6) 0.026(6) 0.055(8) -0.021(6) -0.007(6) -0.002(5)
C8 0.010(5) 0.029(6) 0.030(6) -0.007(5) -0.005(4) -0.004(4)
C9 0.017(5) 0.017(5) 0.019(5) -0.005(4) -0.001(4) -0.007(4)
C10 0.014(5) 0.033(6) 0.025(6) 0.001(5) -0.005(4) -0.005(4)
C11 0.024(6) 0.035(6) 0.020(5) 0.005(5) -0.006(4) -0.005(5)
C12 0.018(5) 0.034(6) 0.026(6) -0.003(5) 0.006(4) -0.011(5)
C13 0.013(5) 0.038(6) 0.028(6) -0.004(5) -0.005(4) -0.007(4)
C14 0.011(5) 0.030(6) 0.021(5) 0.005(4) -0.003(4) -0.004(4)
C15 0.012(5) 0.021(5) 0.017(5) 0.000(4) -0.006(4) -0.003(4)
C16 0.030(6) 0.031(6) 0.024(6) -0.011(5) -0.001(5) -0.012(5)
C17 0.041(7) 0.031(6) 0.034(6) 0.002(5) -0.005(5) -0.025(5)
C18 0.061(8) 0.021(6) 0.027(6) 0.002(5) -0.018(6) -0.013(6)
C19 0.045(7) 0.022(6) 0.027(6) -0.006(5) -0.014(5) 0.008(5)
C20 0.024(6) 0.027(6) 0.020(5) -0.002(4) -0.007(4) -0.006(4)
C21 0.016(5) 0.019(5) 0.011(5) -0.003(4) -0.002(4) -0.001(4)
C22 0.018(5) 0.028(6) 0.019(5) 0.003(4) -0.010(4) -0.006(4)
C23 0.031(6) 0.024(5) 0.011(5) 0.003(4) -0.006(4) -0.005(4)
C27 0.017(5) 0.019(5) 0.019(5) -0.004(4) -0.009(4) -0.003(4)
C28 0.012(5) 0.024(5) 0.017(5) -0.002(4) -0.003(4) -0.006(4)
C29 0.013(5) 0.025(5) 0.026(6) -0.004(4) -0.005(4) -0.007(4)
C30 0.024(6) 0.031(6) 0.030(6) 0.000(5) -0.006(5) -0.016(5)
C31 0.019(5) 0.035(6) 0.022(5) 0.001(5) -0.003(4) -0.012(5)
C32 0.018(5) 0.041(7) 0.024(6) -0.011(5) 0.006(4) -0.005(5)
C33 0.019(5) 0.027(6) 0.027(6) -0.008(4) -0.002(4) -0.007(4)
C34 0.011(5) 0.015(5) 0.016(5) 0.000(4) 0.002(4) -0.004(4)
C35 0.012(5) 0.024(5) 0.026(6) -0.005(4) -0.005(4) -0.001(4)
C36 0.021(5) 0.023(5) 0.027(6) 0.002(4) -0.004(4) 0.001(4)
C37 0.029(6) 0.019(5) 0.034(6) -0.003(5) -0.001(5) -0.001(4)
C38 0.030(6) 0.025(6) 0.034(6) -0.007(5) -0.010(5) -0.008(5)
C39 0.018(5) 0.024(5) 0.025(5) -0.006(4) -0.010(4) -0.005(4)
C40 0.010(5) 0.021(5) 0.020(5) -0.005(4) -0.001(4) -0.007(4)
C41 0.012(5) 0.019(5) 0.018(5) -0.005(4) -0.001(4) -0.005(4)
C42 0.022(5) 0.023(5) 0.018(5) -0.004(4) -0.003(4) -0.005(4)
C43 0.027(6) 0.023(5) 0.028(6) -0.007(4) -0.003(5) -0.012(5)
C44 0.019(5) 0.038(6) 0.019(5) -0.011(5) -0.008(4) -0.009(5)
C45 0.023(5) 0.026(5) 0.019(5) -0.005(4) -0.004(4) -0.006(4)
C46 0.014(5) 0.024(5) 0.007(4) -0.004(4) -0.005(4) -0.005(4)
C47 0.016(5) 0.030(6) 0.019(5) -0.004(4) -0.005(4) -0.007(4)
C48 0.020(6) 0.042(7) 0.025(6) -0.020(5) -0.004(5) -0.006(5)
C49 0.021(6) 0.058(8) 0.021(6) -0.009(5) -0.001(5) -0.011(5)
C50 0.028(6) 0.044(7) 0.027(6) 0.012(5) -0.009(5) -0.012(5)
C51 0.022(5) 0.027(6) 0.019(5) 0.002(4) -0.005(4) -0.002(4)
O61 0.038(5) 0.060(6) 0.078(7) -0.044(6) -0.012(5) 0.000(5)
C61 0.016(6) 0.048(8) 0.052(8) -0.020(6) -0.016(5) 0.003(5)
C62 0.031(7) 0.049(8) 0.031(7) -0.017(6) -0.013(5) 0.011(6)
C63 0.065(10) 0.075(11) 0.053(9) -0.001(8) -0.024(8) -0.032(9)
O71 0.034(5) 0.051(5) 0.040(5) -0.006(4) -0.003(4) -0.011(4)
C71 0.022(6) 0.028(6) 0.044(7) -0.007(5) -0.015(5) -0.003(5)
C72 0.041(9) 0.077(12) 0.111(15) 0.035(11) -0.041(10) -0.006(8)
C73 0.040(7) 0.047(7) 0.027(6) -0.008(5) -0.003(5) -0.019(6)
O81 0.047(5) 0.026(4) 0.042(5) 0.003(4) 0.001(4) -0.001(4)
C81 0.024(6) 0.025(6) 0.025(6) -0.005(4) -0.006(5) -0.003(4)
C83 0.039(8) 0.079(11) 0.056(9) 0.006(8) -0.033(7) -0.021(7)
C82 0.033(7) 0.034(7) 0.046(7) -0.001(6) -0.005(6) -0.015(5)

loop_
_atom_type_symbol
_atom_type_description
_atom_type_scat_dispersion_real
_atom_type_scat_dispersion_imag
_atom_type_scat_source
C C 0.0033 0.0016 'International Tables Vol C Tables 4.2.6.8 and 6.1.1.4'
H H 0.0000 0.0000 'International Tables Vol C Tables 4.2.6.8 and 6.1.1.4'
O O 0.0106 0.0060 'International Tables Vol C Tables 4.2.6.8 and 6.1.1.4'
P P 0.1023 0.0942 'International Tables Vol C Tables 4.2.6.8 and 6.1.1.4'
I I -0.4742 1.8119 'International Tables Vol C Tables 4.2.6.8 and 6.1.1.4'
Ir Ir -1.4442 7.9887 'International Tables Vol C Tables 4.2.6.8 and 6.1.1.4'

loop_
_geom_angle_atom_site_label_1
_geom_angle_atom_site_label_2
_geom_angle_atom_site_label_3
_geom_angle
P4 Ir1 P1 107.41(8)
P4 Ir1 P3 71.94(8)
P1 Ir1 P3 176.42(8)
P4 Ir1 P2 172.00(8)
P1 Ir1 P2 70.49(8)
P3 Ir1 P2 109.64(8)
P4 Ir1 I1 92.74(6)
P1 Ir1 I1 95.18(6)
P3 Ir1 I1 88.38(6)
P2 Ir1 I1 95.14(6)
C1 P1 C3 110.2(5)
C1 P1 C9 113.7(4)
C3 P1 C9 101.7(4)
C1 P1 Ir1 95.1(3)
C3 P1 Ir1 116.0(3)
C9 P1 Ir1 120.4(3)
C1 P2 C15 111.0(4)
C1 P2 C21 112.4(4)
C15 P2 C21 102.6(4)
C1 P2 Ir1 94.3(3)
C15 P2 Ir1 120.3(3)
C21 P2 Ir1 116.4(3)
C34 P3 C28 102.3(4)
C34 P3 C27 105.8(4)
C28 P3 C27 106.5(4)
C34 P3 Ir1 122.6(3)
C28 P3 Ir1 122.6(3)
C27 P3 Ir1 94.4(3)
C40 P4 C46 103.0(4)
C40 P4 C27 105.9(4)
C46 P4 C27 108.2(4)
C40 P4 Ir1 119.2(3)
C46 P4 Ir1 123.6(3)
C27 P4 Ir1 95.0(3)
C2 C1 P1 131.8(7)
C2 C1 P2 127.6(7)
P1 C1 P2 99.9(5)
O2 C2 O1 119.8(9)
O2 C2 C1 122.9(9)
O1 C2 C1 117.3(8)
C4 C3 C8 120.0(9)
C4 C3 P1 119.1(8)
C8 C3 P1 120.7(8)
C3 C4 C5 120.2(10)
C6 C5 C4 120.0(10)
C7 C6 C5 119.7(10)
C6 C7 C8 120.5(11)
C3 C8 C7 119.6(10)
C10 C9 C14 119.7(9)
C10 C9 P1 120.3(8)
C14 C9 P1 119.9(7)
C9 C10 C11 120.9(10)
C12 C11 C10 119.7(10)
C11 C12 C13 119.6(9)
C12 C13 C14 120.7(10)
C13 C14 C9 119.5(9)
C20 C15 C16 117.8(9)
C20 C15 P2 122.7(7)
C16 C15 P2 119.4(7)
C17 C16 C15 120.7(10)
C16 C17 C18 120.2(11)
C19 C18 C17 119.9(10)
C20 C19 C18 119.5(11)
C19 C20 C15 121.9(10)
C22 C21 C26B 118.6(13)
C22 C21 C26A 117.1(11)
C22 C21 P2 122.6(7)
C26B C21 P2 117.7(12)
C26A C21 P2 119.3(10)
C21 C22 C23 121.1(9)
C24A C23 C22 121.9(12)
C23 C24A C25A 119.6(17)
C26A C25A C24A 119.3(18)
C25A C26A C21 120.4(17)
C24B C25B C26B 120(2)
C21 C26B C25B 119(2)
P4 C27 P3 96.0(5)
C33 C28 C29 118.9(9)
C33 C28 P3 122.4(8)
C29 C28 P3 118.7(7)
C30 C29 C28 119.6(10)
C31 C30 C29 121.3(10)
C30 C31 C32 118.9(9)
C31 C32 C33 120.8(10)
C28 C33 C32 120.6(10)
C35 C34 C39 119.2(9)
C35 C34 P3 120.6(7)
C39 C34 P3 120.1(8)
C34 C35 C36 120.0(9)
C37 C36 C35 118.9(10)
C38 C37 C36 121.7(10)
C39 C38 C37 119.1(10)
C38 C39 C34 121.0(10)
C41 C40 C45 119.6(9)
C41 C40 P4 121.3(7)
C45 C40 P4 119.1(8)
C40 C41 C42 120.4(9)
C43 C42 C41 119.8(10)
C42 C43 C44 120.1(9)
C45 C44 C43 120.5(10)
C44 C45 C40 119.6(10)
C51 C46 C47 119.2(9)
C51 C46 P4 120.4(7)
C47 C46 P4 120.0(7)
C48 C47 C46 119.6(10)
C49 C48 C47 121.5(10)
C48 C49 C50 118.6(10)
C51 C50 C49 120.8(11)
C50 C51 C46 120.3(10)
O61 C61 C62 122.5(13)
O61 C61 C63 122.4(14)
C62 C61 C63 115.0(11)
O71 C71 C73 123.0(11)
O71 C71 C72 122.6(13)
C73 C71 C72 114.4(12)
O81 C81 C82 121.3(11)
O81 C81 C83 121.1(11)
C82 C81 C83 117.6(11)

loop_
_geom_bond_atom_site_label_1
_geom_bond_atom_site_label_2
_geom_bond_distance
Ir1 P4 2.334(2)
Ir1 P1 2.343(2)
Ir1 P3 2.344(2)
Ir1 P2 2.363(2)
Ir1 I1 2.7369(10)
P1 C1 1.771(10)
P1 C3 1.836(10)
P1 C9 1.836(10)
P2 C1 1.776(9)
P2 C15 1.817(10)
P2 C21 1.826(9)
P3 C34 1.814(9)
P3 C28 1.832(9)
P3 C27 1.853(10)
P4 C40 1.821(9)
P4 C46 1.825(9)
P4 C27 1.844(10)
O1 C2 1.323(11)
O2 C2 1.274(11)
C1 C2 1.407(14)
C3 C4 1.378(14)
C3 C8 1.388(14)
C4 C5 1.398(15)
C5 C6 1.397(17)
C6 C7 1.366(18)
C7 C8 1.407(15)
C9 C10 1.378(14)
C9 C14 1.397(14)
C10 C11 1.401(14)
C11 C12 1.385(15)
C12 C13 1.392(16)
C13 C14 1.395(14)
C15 C20 1.395(14)
C15 C16 1.410(14)
C16 C17 1.379(15)
C17 C18 1.395(17)
C18 C19 1.393(18)
C19 C20 1.379(15)
C21 C22 1.367(14)
C21 C26B 1.40(3)
C21 C26A 1.44(2)
C22 C23 1.394(14)
C23 C24A 1.34(2)
C24A C25A 1.41(3)
C25A C26A 1.39(3)
C24B C25B 1.41(4)
C25B C26B 1.42(3)
C28 C33 1.384(14)
C28 C29 1.416(14)
C29 C30 1.389(14)
C30 C31 1.385(16)
C31 C32 1.386(15)
C32 C33 1.394(14)
C34 C35 1.389(14)
C34 C39 1.395(14)
C35 C36 1.402(14)
C36 C37 1.380(16)
C37 C38 1.378(16)
C38 C39 1.375(15)
C40 C41 1.386(14)
C40 C45 1.403(14)
C41 C42 1.392(13)
C42 C43 1.381(15)
C43 C44 1.393(15)
C44 C45 1.380(14)
C46 C51 1.388(14)
C46 C47 1.393(14)
C47 C48 1.389(14)
C48 C49 1.377(17)
C49 C50 1.391(17)
C50 C51 1.383(15)
O61 C61 1.203(14)
C61 C62 1.498(18)
C61 C63 1.50(2)
O71 C71 1.208(14)
C71 C73 1.463(17)
C71 C72 1.503(18)
O81 C81 1.224(13)
C81 C82 1.481(15)
C81 C83 1.495(16)
